data_2237566
loop_
_publ_author_name
'Gerber, Thomas'
'Betz, Richard'

_publ_section_title
;
 3,3,3-Trifluoro-2-hydroxy-2-(trifluoromethyl)propionic acid
;
_journal_coeditor_code TK5193
_journal_issue 3
_journal_name_full 'Acta Crystallographica Section E'
_journal_page_first o335
_journal_paper_doi 10.1107/S1600536813003103
_journal_volume 69
_journal_year 2013
_chemical_formula_iupac 'C4 H2 F6 O3'
_chemical_formula_moiety 'C4 H2 F6 O3'
_chemical_formula_sum 'C4 H2 F6 O3'
_chemical_formula_weight 212.06
_chemical_name_systematic
;
3,3,3-Trifluoro-2-hydroxy-2-(trifluoromethyl)propionic acid
;
_space_group_IT_number 19
_symmetry_cell_setting orthorhombic
_symmetry_space_group_name_Hall 'P 2ac 2ab'
_symmetry_space_group_name_H-M 'P 21 21 21'
_atom_sites_solution_hydrogens geom
_atom_sites_solution_primary direct
_atom_sites_solution_secondary difmap
_audit_creation_method SHELXL-97
_cell_angle_alpha 90.00
_cell_angle_beta 90.00
_cell_angle_gamma 90.00
_cell_formula_units_Z 4
_cell_length_a 5.9949(2)
_cell_length_b 6.4007(2)
_cell_length_c 18.5642(6)
_cell_measurement_reflns_used 2971
_cell_measurement_temperature 200(2)
_cell_measurement_theta_max 28.30
_cell_measurement_theta_min 4.39
_cell_volume 712.34(4)
_computing_cell_refinement 'SAINT (Bruker, 2010)'
_computing_data_collection 'APEX2 (Bruker, 2010)'
_computing_data_reduction 'SAINT (Bruker, 2010)'
_computing_molecular_graphics
;
ORTEP-3 for Windows (Farrugia, 2012) and
<i>Mercury</i> (Macrae <i>et al.</i>, 2008)
;
_computing_publication_material 'SHELXL97 (Sheldrick, 2008) and PLATON (Spek, 2009)'
_computing_structure_refinement 'SHELXL97 (Sheldrick, 2008)'
_computing_structure_solution 'SHELXS97 (Sheldrick, 2008)'
_diffrn_ambient_temperature 200(2)
_diffrn_measured_fraction_theta_full 0.992
_diffrn_measured_fraction_theta_max 0.992
_diffrn_measurement_device_type 'Bruker APEXII CCD'
_diffrn_measurement_method '\f and \w scans'
_diffrn_radiation_monochromator graphite
_diffrn_radiation_source 'fine-focus sealed tube'
_diffrn_radiation_type MoK\a
_diffrn_radiation_wavelength 0.71073
_diffrn_reflns_av_R_equivalents 0.0103
_diffrn_reflns_av_sigmaI/netI 0.0086
_diffrn_reflns_limit_h_max 8
_diffrn_reflns_limit_h_min -5
_diffrn_reflns_limit_k_max 8
_diffrn_reflns_limit_k_min -6
_diffrn_reflns_limit_l_max 24
_diffrn_reflns_limit_l_min -22
_diffrn_reflns_number 3824
_diffrn_reflns_theta_full 28.31
_diffrn_reflns_theta_max 28.31
_diffrn_reflns_theta_min 3.37
_exptl_absorpt_coefficient_mu 0.255
_exptl_absorpt_correction_T_max 1.0000
_exptl_absorpt_correction_T_min 0.9079
_exptl_absorpt_correction_type multi-scan
_exptl_absorpt_process_details
;
(SADABS; Bruker, 2008)
;
_exptl_crystal_colour colourless
_exptl_crystal_density_diffrn 1.977
_exptl_crystal_density_method 'not measured'
_exptl_crystal_description block
_exptl_crystal_F_000 416
_exptl_crystal_size_max 0.534
_exptl_crystal_size_mid 0.529
_exptl_crystal_size_min 0.340
_refine_diff_density_max 0.310
_refine_diff_density_min -0.178
_refine_ls_extinction_method none
_refine_ls_goodness_of_fit_ref 1.050
_refine_ls_hydrogen_treatment constr
_refine_ls_matrix_type full
_refine_ls_number_parameters 120
_refine_ls_number_reflns 1052
_refine_ls_number_restraints 0
_refine_ls_restrained_S_all 1.050
_refine_ls_R_factor_all 0.0301
_refine_ls_R_factor_gt 0.0292
_refine_ls_shift/su_max 0.000
_refine_ls_shift/su_mean 0.000
_refine_ls_structure_factor_coef Fsqd
_refine_ls_weighting_details 'calc w=1/[\s^2^(Fo^2^)+(0.0385P)^2^+0.2376P] where P=(Fo^2^+2Fc^2^)/3'
_refine_ls_weighting_scheme calc
_refine_ls_wR_factor_gt 0.0748
_refine_ls_wR_factor_ref 0.0760
_reflns_number_gt 1024
_reflns_number_total 1052
_reflns_threshold_expression I>2\s(I)
_cod_data_source_file tk5193.cif
_cod_data_source_block I
_cod_database_code 2237566
_cod_database_fobs_code 2237566

loop_
_symmetry_equiv_pos_as_xyz
'x, y, z'
'x+1/2, -y+1/2, -z'
'-x, y+1/2, -z+1/2'
'-x+1/2, -y, z+1/2'

loop_
_atom_site_type_symbol
_atom_site_label
_atom_site_fract_x
_atom_site_fract_y
_atom_site_fract_z
_atom_site_U_iso_or_equiv
_atom_site_adp_type
_atom_site_calc_flag
_atom_site_refinement_flags
_atom_site_occupancy
_atom_site_symmetry_multiplicity
F F11 0.7286(3) 0.2280(3) 0.20540(9) 0.0635(5) Uani d . 1 1
F F12 0.6570(2) -0.0851(3) 0.23660(7) 0.0670(5) Uani d . 1 1
F F13 0.99402(19) 0.0068(3) 0.21779(6) 0.0464(3) Uani d . 1 1
F F21 0.7614(3) -0.2907(3) 0.02996(9) 0.0702(5) Uani d . 1 1
F F22 0.6292(3) -0.3692(2) 0.13324(12) 0.0747(6) Uani d . 1 1
F F23 0.9814(2) -0.3310(2) 0.11960(9) 0.0527(4) Uani d . 1 1
O O1 0.37188(19) -0.0103(3) 0.11897(8) 0.0403(4) Uani d . 1 1
H H1 0.2541 0.0380 0.1010 0.060 Uiso calc R 1 1
O O2 0.5456(2) 0.1808(2) 0.03438(8) 0.0372(3) Uani d . 1 1
O O3 0.94390(19) 0.0739(2) 0.08055(7) 0.0338(3) Uani d . 1 1
H H3 0.8967 0.1464 0.0461 0.051 Uiso calc R 1 1
C C1 0.5428(3) 0.0629(3) 0.08432(9) 0.0260(3) Uani d . 1 1
C C2 0.7654(3) -0.0219(3) 0.11475(8) 0.0223(3) Uani d . 1 1
C C3 0.7855(3) 0.0308(4) 0.19560(10) 0.0340(4) Uani d . 1 1
C C4 0.7833(4) -0.2590(3) 0.10055(12) 0.0382(4) Uani d . 1 1

loop_
_atom_site_aniso_label
_atom_site_aniso_U_11
_atom_site_aniso_U_22
_atom_site_aniso_U_33
_atom_site_aniso_U_12
_atom_site_aniso_U_13
_atom_site_aniso_U_23
F11 0.0602(10) 0.0626(9) 0.0677(9) 0.0226(9) -0.0209(8) -0.0336(7)
F12 0.0487(8) 0.1198(14) 0.0326(6) -0.0194(10) 0.0099(6) 0.0174(8)
F13 0.0276(5) 0.0770(9) 0.0347(5) 0.0062(7) -0.0112(4) 0.0026(7)
F21 0.0736(10) 0.0738(10) 0.0632(8) 0.0260(10) -0.0204(8) -0.0368(8)
F22 0.0546(9) 0.0326(6) 0.1368(17) -0.0094(7) 0.0194(11) 0.0087(9)
F23 0.0412(7) 0.0433(7) 0.0735(9) 0.0204(6) -0.0056(7) 0.0015(7)
O1 0.0129(5) 0.0608(9) 0.0473(7) 0.0005(6) 0.0007(5) 0.0171(8)
O2 0.0213(5) 0.0479(8) 0.0424(7) 0.0020(6) -0.0061(5) 0.0185(6)
O3 0.0133(5) 0.0512(8) 0.0368(6) -0.0008(6) 0.0012(5) 0.0206(6)
C1 0.0142(7) 0.0332(8) 0.0305(7) 0.0003(7) -0.0022(6) 0.0021(7)
C2 0.0127(6) 0.0287(7) 0.0254(6) 0.0005(6) 0.0014(5) 0.0054(6)
C3 0.0223(8) 0.0501(11) 0.0295(8) 0.0020(9) -0.0016(6) -0.0007(8)
C4 0.0301(9) 0.0329(9) 0.0517(11) 0.0049(8) -0.0019(9) -0.0029(9)

loop_
_atom_type_symbol
_atom_type_description
_atom_type_scat_dispersion_real
_atom_type_scat_dispersion_imag
_atom_type_scat_source
C C 0.0033 0.0016 'International Tables Vol C Tables 4.2.6.8 and 6.1.1.4'
H H 0.0000 0.0000 'International Tables Vol C Tables 4.2.6.8 and 6.1.1.4'
O O 0.0106 0.0060 'International Tables Vol C Tables 4.2.6.8 and 6.1.1.4'
F F 0.0171 0.0103 'International Tables Vol C Tables 4.2.6.8 and 6.1.1.4'

loop_
_geom_angle_atom_site_label_1
_geom_angle_atom_site_label_2
_geom_angle_atom_site_label_3
_geom_angle
C1 O1 H1 109.5
C2 O3 H3 109.5
O2 C1 O1 128.59(16)
O2 C1 C2 119.48(15)
O1 C1 C2 111.93(13)
O3 C2 C3 106.75(14)
O3 C2 C4 107.61(15)
C3 C2 C4 112.06(15)
O3 C2 C1 110.08(12)
C3 C2 C1 110.23(14)
C4 C2 C1 110.02(15)
F12 C3 F11 107.96(19)
F12 C3 F13 107.93(17)
F11 C3 F13 108.19(19)
F12 C3 C2 113.24(17)
F11 C3 C2 108.83(17)
F13 C3 C2 110.55(15)
F22 C4 F23 108.76(18)
F22 C4 F21 107.7(2)
F23 C4 F21 107.36(18)
F22 C4 C2 113.62(17)
F23 C4 C2 111.08(17)
F21 C4 C2 108.10(17)

loop_
_geom_bond_atom_site_label_1
_geom_bond_atom_site_label_2
_geom_bond_distance
F11 C3 1.320(3)
F12 C3 1.313(3)
F13 C3 1.325(2)
F21 C4 1.332(3)
F22 C4 1.312(3)
F23 C4 1.322(2)
O1 C1 1.297(2)
O1 H1 0.8400
O2 C1 1.196(2)
O3 C2 1.3870(19)
O3 H3 0.8400
C1 C2 1.547(2)
C2 C3 1.543(2)
C2 C4 1.544(3)

loop_
_geom_hbond_atom_site_label_D
_geom_hbond_atom_site_label_H
_geom_hbond_atom_site_label_A
_geom_hbond_site_symmetry_A
_geom_hbond_distance_DH
_geom_hbond_distance_HA
_geom_hbond_distance_DA
_geom_hbond_angle_DHA
O3 H3 O2 . 0.84 2.13 2.6274(17) 118
O1 H1 O3 1_455 0.84 1.91 2.7170(17) 160
O3 H3 O2 2 0.84 2.06 2.7186(17) 135

loop_
_geom_torsion_atom_site_label_1
_geom_torsion_atom_site_label_2
_geom_torsion_atom_site_label_3
_geom_torsion_atom_site_label_4
_geom_torsion
O2 C1 C2 O3 5.5(2)
O1 C1 C2 O3 -174.76(17)
O2 C1 C2 C3 123.00(19)
O1 C1 C2 C3 -57.3(2)
O2 C1 C2 C4 -112.92(19)
O1 C1 C2 C4 66.81(19)
O3 C2 C3 F12 -166.13(17)
C4 C2 C3 F12 -48.6(2)
C1 C2 C3 F12 74.3(2)
O3 C2 C3 F11 73.80(18)
C4 C2 C3 F11 -168.63(17)
C1 C2 C3 F11 -45.7(2)
O3 C2 C3 F13 -44.9(2)
C4 C2 C3 F13 72.7(2)
C1 C2 C3 F13 -164.42(16)
O3 C2 C4 F22 176.80(17)
C3 C2 C4 F22 59.8(2)
C1 C2 C4 F22 -63.3(2)
O3 C2 C4 F23 53.8(2)
C3 C2 C4 F23 -63.2(2)
C1 C2 C4 F23 173.74(15)
O3 C2 C4 F21 -63.7(2)
C3 C2 C4 F21 179.21(16)
C1 C2 C4 F21 56.2(2)

loop_
_cod_related_entry_id
_cod_related_entry_database
_cod_related_entry_code
1 ChemSpider 2007152
